data_7063098
loop_
_publ_author_name
'Mondal, Rimpa'
'Chakraborty, Aratrika'
'Zangrando, Ennio'
'Shukla, Madhulata'
'Chattopadhyay, Tanmay'

_publ_section_title
;
 Synthesis of copper(ii) complex-functionalized Fe3O4@ISNA (ISNA =
 isonicotinic acid) as a magnetically recoverable nanomaterial: catalytic
 studies in alcohol oxidation and nitrophenol reduction, and TD-DFT
 studies
;
_journal_issue 16
_journal_name_full 'New Journal of Chemistry'
_journal_page_first 7308
_journal_page_last 7322
_journal_paper_doi 10.1039/D3NJ05440C
_journal_volume 48
_journal_year 2024
_chemical_formula_moiety 'C28 H24 Br2 Cl2 Cu2 N4 O2'
_chemical_formula_sum 'C28 H24 Br2 Cl2 Cu2 N4 O2'
_chemical_formula_weight 806.31
_space_group_crystal_system monoclinic
_space_group_IT_number 14
_space_group_name_Hall '-P 2ybc'
_space_group_name_H-M_alt 'P 1 21/c 1'
_atom_sites_solution_hydrogens geom
_audit_creation_method SHELXL-2019/2
_audit_update_record
;
2024-02-19 deposited with the CCDC.	2024-03-11 downloaded from the CCDC.
;
_cell_angle_alpha 90
_cell_angle_beta 94.951(2)
_cell_angle_gamma 90
_cell_formula_units_Z 2
_cell_length_a 10.0356(10)
_cell_length_b 8.9757(9)
_cell_length_c 16.4255(16)
_cell_measurement_reflns_used 6402
_cell_measurement_temperature 100(2)
_cell_measurement_theta_max 62.61
_cell_measurement_theta_min 5.97
_cell_volume 1474.0(3)
_computing_cell_refinement 'SAINT V8.37A'
_computing_data_collection 'Bruker APEX3server_2016.5-0'
_computing_data_reduction 'SAINT V8.37A'
_computing_molecular_graphics 'DIAMOND 3.2k,Brandenburg,K.(1999)'
_computing_publication_material 'Wingx 1.80.3 (Farrugia, 2012)'
_computing_structure_refinement 'SHELXL-2019/2 (Sheldrick, 2019)'
_computing_structure_solution 'SHELXT 2014/5 (Sheldrick, 2014)'
_diffrn_ambient_temperature 100(2)
_diffrn_detector_area_resol_mean 7.407
_diffrn_measured_fraction_theta_full 0.950
_diffrn_measured_fraction_theta_max 0.950
_diffrn_measurement_device_type 'Bruker D8 VENTURE'
_diffrn_measurement_method '\w and \f scans'
_diffrn_radiation_type CuK\a
_diffrn_radiation_wavelength 1.54178
_diffrn_reflns_av_R_equivalents 0.0591
_diffrn_reflns_av_unetI/netI 0.0427
_diffrn_reflns_Laue_measured_fraction_full 0.950
_diffrn_reflns_Laue_measured_fraction_max 0.950
_diffrn_reflns_limit_h_max 11
_diffrn_reflns_limit_h_min -11
_diffrn_reflns_limit_k_max 10
_diffrn_reflns_limit_k_min -10
_diffrn_reflns_limit_l_max 19
_diffrn_reflns_limit_l_min -19
_diffrn_reflns_number 20845
_diffrn_reflns_point_group_measured_fraction_full 0.950
_diffrn_reflns_point_group_measured_fraction_max 0.950
_diffrn_reflns_theta_full 66.550
_diffrn_reflns_theta_max 66.550
_diffrn_reflns_theta_min 5.406
_diffrn_source 'microfocus sealed X-ray tube'
_exptl_absorpt_coefficient_mu 6.900
_exptl_absorpt_correction_T_max 0.596
_exptl_absorpt_correction_T_min 0.177
_exptl_absorpt_correction_type multi-scan
_exptl_absorpt_process_details
;
SADABS-2016/2 - Bruker AXS area detector scaling and absorption correction:
Krause et al. J. Appl. Cryst. 48 (2015) 3-10
;
_exptl_crystal_colour green
_exptl_crystal_density_diffrn 1.817
_exptl_crystal_description block
_exptl_crystal_F_000 796
_exptl_crystal_size_max 0.280
_exptl_crystal_size_mid 0.150
_exptl_crystal_size_min 0.120
_refine_diff_density_max 0.851
_refine_diff_density_min -0.842
_refine_diff_density_rms 0.154
_refine_ls_extinction_coef 0.0185(11)
_refine_ls_extinction_expression Fc^*^=kFc[1+0.001xFc^2^\l^3^/sin(2\q)]^-1/4^
_refine_ls_extinction_method 'SHELXL-2019/2 (Sheldrick 2019)'
_refine_ls_goodness_of_fit_ref 1.207
_refine_ls_hydrogen_treatment constr
_refine_ls_matrix_type full
_refine_ls_number_parameters 182
_refine_ls_number_reflns 2465
_refine_ls_number_restraints 0
_refine_ls_restrained_S_all 1.207
_refine_ls_R_factor_all 0.0446
_refine_ls_R_factor_gt 0.0446
_refine_ls_shift/su_max 0.001
_refine_ls_shift/su_mean 0.000
_refine_ls_structure_factor_coef Fsqd
_refine_ls_weighting_details 'w=1/[\s^2^(Fo^2^)+(0.0708P)^2^+1.5825P] where P=(Fo^2^+2Fc^2^)/3'
_refine_ls_weighting_scheme calc
_refine_ls_wR_factor_gt 0.1203
_refine_ls_wR_factor_ref 0.1203
_reflns_Friedel_coverage 0.000
_reflns_number_gt 2464
_reflns_number_total 2465
_reflns_threshold_expression 'I > 2\s(I)'
_cod_data_source_file d3nj05440c2.cif
_cod_data_source_block 2
_cod_depositor_comments 'Adding full bibliography for 7063098--7063099.cif.'
_cod_original_sg_symbol_H-M 'P 21/c'
_cod_database_code 7063098
_shelx_shelxl_version_number 2019/2
_shelx_space_group_comment
;
The symmetry employed for this shelxl refinement is uniquely defined
by the following loop, which should always be used as a source of
symmetry information in preference to the above space-group names.
They are only intended as comments.
;
_shelx_estimated_absorpt_t_min 0.091
_shelx_estimated_absorpt_t_max 0.545

loop_
_space_group_symop_operation_xyz
'x, y, z'
'-x, y+1/2, -z+1/2'
'-x, -y, -z'
'x, -y-1/2, z-1/2'

loop_
_atom_site_label
_atom_site_type_symbol
_atom_site_fract_x
_atom_site_fract_y
_atom_site_fract_z
_atom_site_U_iso_or_equiv
_atom_site_adp_type
_atom_site_occupancy
_atom_site_site_symmetry_order
_atom_site_calc_flag
_atom_site_refinement_flags_posn
_atom_site_refinement_flags_adp
_atom_site_refinement_flags_occupancy
_atom_site_disorder_assembly
_atom_site_disorder_group
Cu Cu 0.40772(4) 0.57907(4) 0.55779(3) 0.0146(2) Uani 1 1 d . . . . .
Cl1 Cl 0.29478(7) 0.38660(8) 0.61645(4) 0.0208(2) Uani 1 1 d . . . . .
Br1 Br 1.07238(3) 0.56969(4) 0.80252(2) 0.0255(2) Uani 1 1 d . . . . .
N1 N 0.3495(2) 0.7822(3) 0.51201(15) 0.0174(5) Uani 1 1 d . . . . .
N2 N 0.4573(2) 0.6797(3) 0.66160(14) 0.0168(5) Uani 1 1 d . . . . .
O1 O 0.60274(19) 0.5130(2) 0.55045(12) 0.0172(5) Uani 1 1 d . . . . .
C1 C 0.3934(3) 0.8383(4) 0.44337(18) 0.0208(6) Uani 1 1 d . . . . .
H1 H 0.445672 0.777176 0.411275 0.025 Uiso 1 1 calc R U . . .
C2 C 0.3645(3) 0.9828(4) 0.41811(19) 0.0248(7) Uani 1 1 d . . . . .
H2 H 0.395584 1.019904 0.368999 0.030 Uiso 1 1 calc R U . . .
C3 C 0.2898(4) 1.0721(3) 0.4654(2) 0.0274(8) Uani 1 1 d . . . . .
H3 H 0.270184 1.171927 0.449425 0.033 Uiso 1 1 calc R U . . .
C4 C 0.2440(3) 1.0158(4) 0.5359(2) 0.0239(7) Uani 1 1 d . . . . .
H4 H 0.192022 1.076035 0.568723 0.029 Uiso 1 1 calc R U . . .
C5 C 0.2750(3) 0.8687(3) 0.55852(18) 0.0192(6) Uani 1 1 d . . . . .
C6 C 0.2326(3) 0.7960(4) 0.63439(19) 0.0210(6) Uani 1 1 d . . . . .
H6A H 0.186321 0.701305 0.619204 0.025 Uiso 1 1 calc R U . . .
H6B H 0.168016 0.861682 0.659190 0.025 Uiso 1 1 calc R U . . .
C7 C 0.3496(3) 0.7636(4) 0.69779(18) 0.0205(6) Uani 1 1 d . . . . .
H7A H 0.386053 0.858742 0.720573 0.025 Uiso 1 1 calc R U . . .
H7B H 0.317090 0.705019 0.743170 0.025 Uiso 1 1 calc R U . . .
C8 C 0.5744(3) 0.6835(3) 0.70014(17) 0.0174(6) Uani 1 1 d . . . . .
H8 H 0.582731 0.740279 0.749133 0.021 Uiso 1 1 calc R U . . .
C9 C 0.6949(3) 0.6117(3) 0.67772(18) 0.0166(6) Uani 1 1 d . . . . .
C10 C 0.8074(3) 0.6260(3) 0.73489(18) 0.0179(6) Uani 1 1 d . . . . .
H10 H 0.800309 0.680192 0.784012 0.022 Uiso 1 1 calc R U . . .
C11 C 0.9273(3) 0.5618(3) 0.7199(2) 0.0200(6) Uani 1 1 d . . . . .
C12 C 0.9422(3) 0.4864(4) 0.64734(19) 0.0204(6) Uani 1 1 d . . . . .
H12 H 1.025883 0.443647 0.637423 0.025 Uiso 1 1 calc R U . . .
C13 C 0.8334(3) 0.4745(3) 0.58954(18) 0.0196(6) Uani 1 1 d . . . . .
H13 H 0.844433 0.426497 0.539013 0.024 Uiso 1 1 calc R U . . .
C14 C 0.7071(3) 0.5316(3) 0.60398(18) 0.0159(6) Uani 1 1 d . . . . .

loop_
_atom_site_aniso_label
_atom_site_aniso_U_11
_atom_site_aniso_U_22
_atom_site_aniso_U_33
_atom_site_aniso_U_23
_atom_site_aniso_U_13
_atom_site_aniso_U_12
Cu 0.0158(3) 0.0155(3) 0.0124(3) -0.00118(15) -0.0003(2) 0.00155(14)
Cl1 0.0219(4) 0.0189(4) 0.0218(4) 0.0032(3) 0.0035(3) -0.0013(3)
Br1 0.0168(3) 0.0379(3) 0.0208(3) -0.00156(12) -0.00490(16) -0.00198(12)
N1 0.0160(12) 0.0169(12) 0.0189(12) -0.0002(10) -0.0008(9) 0.0003(10)
N2 0.0163(12) 0.0180(12) 0.0159(12) 0.0012(10) 0.0016(9) 0.0016(9)
O1 0.0151(10) 0.0199(10) 0.0160(10) -0.0035(8) -0.0013(8) 0.0030(8)
C1 0.0203(15) 0.0247(16) 0.0167(15) 0.0003(12) -0.0024(11) -0.0040(12)
C2 0.0266(16) 0.0251(17) 0.0215(16) 0.0049(13) -0.0055(12) -0.0077(13)
C3 0.034(2) 0.0165(16) 0.0301(19) 0.0036(12) -0.0093(15) 0.0008(12)
C4 0.0242(16) 0.0199(16) 0.0266(16) -0.0039(13) -0.0043(13) 0.0052(13)
C5 0.0189(14) 0.0174(14) 0.0204(15) -0.0025(12) -0.0034(11) 0.0007(12)
C6 0.0190(15) 0.0227(15) 0.0215(15) -0.0014(12) 0.0023(12) 0.0026(12)
C7 0.0199(15) 0.0246(15) 0.0172(14) -0.0037(12) 0.0033(11) 0.0049(12)
C8 0.0226(15) 0.0164(14) 0.0129(13) 0.0007(11) 0.0003(11) 0.0006(11)
C9 0.0187(15) 0.0151(14) 0.0157(14) 0.0014(11) -0.0007(11) -0.0003(12)
C10 0.0185(14) 0.0203(15) 0.0146(14) 0.0002(11) -0.0007(11) -0.0038(11)
C11 0.0187(15) 0.0225(16) 0.0184(15) 0.0032(12) -0.0015(12) -0.0032(11)
C12 0.0144(14) 0.0227(15) 0.0239(15) 0.0003(12) 0.0003(12) 0.0003(12)
C13 0.0179(15) 0.0212(15) 0.0195(15) -0.0027(12) 0.0004(11) -0.0004(12)
C14 0.0169(15) 0.0141(13) 0.0163(14) 0.0021(11) -0.0006(11) -0.0017(11)

loop_
_atom_type_symbol
_atom_type_description
_atom_type_scat_dispersion_real
_atom_type_scat_dispersion_imag
_atom_type_scat_source
C C 0.0181 0.0091 'International Tables Vol C Tables 4.2.6.8 and 6.1.1.4'
H H 0.0000 0.0000 'International Tables Vol C Tables 4.2.6.8 and 6.1.1.4'
N N 0.0311 0.0180 'International Tables Vol C Tables 4.2.6.8 and 6.1.1.4'
O O 0.0492 0.0322 'International Tables Vol C Tables 4.2.6.8 and 6.1.1.4'
Cu Cu -1.9646 0.5888 'International Tables Vol C Tables 4.2.6.8 and 6.1.1.4'
Cl Cl 0.3639 0.7018 'International Tables Vol C Tables 4.2.6.8 and 6.1.1.4'
Br Br -0.6763 1.2805 'International Tables Vol C Tables 4.2.6.8 and 6.1.1.4'

loop_
_geom_angle_atom_site_label_1
_geom_angle_atom_site_label_2
_geom_angle_atom_site_label_3
_geom_angle
_geom_angle_site_symmetry_1
_geom_angle_site_symmetry_3
_geom_angle_publ_flag
O1 Cu N2 167.88(9) 3_666 . ?
O1 Cu N1 92.96(9) 3_666 . ?
N2 Cu N1 87.24(10) . . ?
O1 Cu O1 78.56(9) 3_666 . ?
N2 Cu O1 90.70(9) . . ?
N1 Cu O1 118.67(9) . . ?
O1 Cu Cl1 94.18(7) 3_666 . ?
N2 Cu Cl1 94.50(7) . . ?
N1 Cu Cl1 133.17(7) . . ?
O1 Cu Cl1 108.11(6) . . ?
C1 N1 C5 119.6(3) . . ?
C1 N1 Cu 122.7(2) . . ?
C5 N1 Cu 117.3(2) . . ?
C8 N2 C7 117.1(2) . . ?
C8 N2 Cu 126.5(2) . . ?
C7 N2 Cu 116.38(18) . . ?
C14 O1 Cu 129.56(18) . 3_666 ?
C14 O1 Cu 128.98(18) . . ?
Cu O1 Cu 101.44(9) 3_666 . ?
N1 C1 C2 121.8(3) . . ?
N1 C1 H1 119.1 . . ?
C2 C1 H1 119.1 . . ?
C3 C2 C1 119.0(3) . . ?
C3 C2 H2 120.5 . . ?
C1 C2 H2 120.5 . . ?
C4 C3 C2 119.8(3) . . ?
C4 C3 H3 120.1 . . ?
C2 C3 H3 120.1 . . ?
C3 C4 C5 119.1(3) . . ?
C3 C4 H4 120.5 . . ?
C5 C4 H4 120.5 . . ?
N1 C5 C4 120.7(3) . . ?
N1 C5 C6 115.3(3) . . ?
C4 C5 C6 124.0(3) . . ?
C5 C6 C7 113.1(3) . . ?
C5 C6 H6A 109.0 . . ?
C7 C6 H6A 109.0 . . ?
C5 C6 H6B 109.0 . . ?
C7 C6 H6B 109.0 . . ?
H6A C6 H6B 107.8 . . ?
N2 C7 C6 111.5(2) . . ?
N2 C7 H7A 109.3 . . ?
C6 C7 H7A 109.3 . . ?
N2 C7 H7B 109.3 . . ?
C6 C7 H7B 109.3 . . ?
H7A C7 H7B 108.0 . . ?
N2 C8 C9 127.7(3) . . ?
N2 C8 H8 116.2 . . ?
C9 C8 H8 116.2 . . ?
C10 C9 C14 119.3(3) . . ?
C10 C9 C8 115.4(3) . . ?
C14 C9 C8 125.3(3) . . ?
C11 C10 C9 120.3(3) . . ?
C11 C10 H10 119.9 . . ?
C9 C10 H10 119.9 . . ?
C10 C11 C12 121.3(3) . . ?
C10 C11 Br1 118.9(2) . . ?
C12 C11 Br1 119.8(2) . . ?
C13 C12 C11 119.1(3) . . ?
C13 C12 H12 120.4 . . ?
C11 C12 H12 120.4 . . ?
C12 C13 C14 121.6(3) . . ?
C12 C13 H13 119.2 . . ?
C14 C13 H13 119.2 . . ?
O1 C14 C13 121.1(3) . . ?
O1 C14 C9 120.6(3) . . ?
C13 C14 C9 118.2(3) . . ?

loop_
_geom_bond_atom_site_label_1
_geom_bond_atom_site_label_2
_geom_bond_distance
_geom_bond_site_symmetry_2
_geom_bond_publ_flag
Cu O1 1.9552(19) 3_666 ?
Cu N2 1.955(2) . ?
Cu N1 2.039(2) . ?
Cu O1 2.058(2) . ?
Cu Cl1 2.3207(8) . ?
Br1 C11 1.905(3) . ?
N1 C1 1.343(4) . ?
N1 C5 1.358(4) . ?
N2 C8 1.286(4) . ?
N2 C7 1.484(4) . ?
O1 C14 1.319(4) . ?
C1 C2 1.384(5) . ?
C1 H1 0.9500 . ?
C2 C3 1.382(5) . ?
C2 H2 0.9500 . ?
C3 C4 1.379(5) . ?
C3 H3 0.9500 . ?
C4 C5 1.399(4) . ?
C4 H4 0.9500 . ?
C5 C6 1.501(4) . ?
C6 C7 1.528(4) . ?
C6 H6A 0.9900 . ?
C6 H6B 0.9900 . ?
C7 H7A 0.9900 . ?
C7 H7B 0.9900 . ?
C8 C9 1.446(4) . ?
C8 H8 0.9500 . ?
C9 C10 1.411(4) . ?
C9 C14 1.423(4) . ?
C10 C11 1.375(4) . ?
C10 H10 0.9500 . ?
C11 C12 1.389(5) . ?
C12 C13 1.388(4) . ?
C12 H12 0.9500 . ?
C13 C14 1.406(4) . ?
C13 H13 0.9500 . ?

loop_
_geom_torsion_atom_site_label_1
_geom_torsion_atom_site_label_2
_geom_torsion_atom_site_label_3
_geom_torsion_atom_site_label_4
_geom_torsion
_geom_torsion_site_symmetry_1
_geom_torsion_site_symmetry_2
_geom_torsion_site_symmetry_3
_geom_torsion_site_symmetry_4
_geom_torsion_publ_flag
C5 N1 C1 C2 -0.2(4) . . . . ?
Cu N1 C1 C2 -172.8(2) . . . . ?
N1 C1 C2 C3 0.8(5) . . . . ?
C1 C2 C3 C4 -0.9(5) . . . . ?
C2 C3 C4 C5 0.4(5) . . . . ?
C1 N1 C5 C4 -0.3(4) . . . . ?
Cu N1 C5 C4 172.7(2) . . . . ?
C1 N1 C5 C6 -179.2(3) . . . . ?
Cu N1 C5 C6 -6.3(3) . . . . ?
C3 C4 C5 N1 0.2(5) . . . . ?
C3 C4 C5 C6 179.0(3) . . . . ?
N1 C5 C6 C7 67.3(3) . . . . ?
C4 C5 C6 C7 -111.6(3) . . . . ?
C8 N2 C7 C6 160.0(3) . . . . ?
Cu N2 C7 C6 -18.1(3) . . . . ?
C5 C6 C7 N2 -52.2(3) . . . . ?
C7 N2 C8 C9 180.0(3) . . . . ?
Cu N2 C8 C9 -2.1(4) . . . . ?
N2 C8 C9 C10 -175.4(3) . . . . ?
N2 C8 C9 C14 5.2(5) . . . . ?
C14 C9 C10 C11 -0.7(4) . . . . ?
C8 C9 C10 C11 179.9(3) . . . . ?
C9 C10 C11 C12 2.3(5) . . . . ?
C9 C10 C11 Br1 -174.9(2) . . . . ?
C10 C11 C12 C13 -0.8(5) . . . . ?
Br1 C11 C12 C13 176.4(2) . . . . ?
C11 C12 C13 C14 -2.5(5) . . . . ?
Cu O1 C14 C13 -3.9(4) 3_666 . . . ?
Cu O1 C14 C13 178.0(2) . . . . ?
Cu O1 C14 C9 175.5(2) 3_666 . . . ?
Cu O1 C14 C9 -2.6(4) . . . . ?
C12 C13 C14 O1 -176.5(3) . . . . ?
C12 C13 C14 C9 4.1(4) . . . . ?
C10 C9 C14 O1 178.2(3) . . . . ?
C8 C9 C14 O1 -2.5(5) . . . . ?
C10 C9 C14 C13 -2.5(4) . . . . ?
C8 C9 C14 C13 176.9(3) . . . . ?
